data_4026642
loop_
_publ_author_name
'James J. Mousseau'
'James A. Bull'
'Carolyn L. Ladd'
'Ang\'elique Fortier'
'Daniela Sustac Roman'
'Andr\'e B. Charette'

_publ_contact_author_address
;
      Universit\'e de Montr\'eal
      D\'epartement de Chimie
      C.P. 6128, Succ. Centre-ville
      Montr\'eal, Qu\'ebec
      Canada, H3C 3J7
;
_publ_contact_author_email andre.charette@umontreal.ca
_publ_contact_author_fax '+1 514 343 5900'
_publ_contact_author_name 'Dr Andr\'e B. Charette'
_publ_contact_author_phone '+1 514 343 6283'
_publ_section_title
;
 Synthesis of 2- and 2,3-Substituted Pyrazolo[1,5-a]pyridines: Scope and
 Mechanistic Considerations of a Domino Direct Alkynylation and
 Cyclization of N-Iminopyridinium Ylides Using Alkenyl Bromides, Alkenyl
 Iodides, and Alkynes
;
_journal_name_full 'Journal of Organic Chemistry'
_journal_page_first 8243
_journal_page_last 8261
_journal_paper_doi 10.1021/jo201303x
_journal_volume 76
_journal_year 2011
_chemical_compound_source 'Synthesized by the authors. See text'
_chemical_formula_moiety 'C20 H14 N2 O2'
_chemical_formula_sum 'C20 H14 N2 O2'
_chemical_formula_weight 314.33
_chemical_name_systematic
; 
 ? 
;
_space_group_IT_number 14
_symmetry_cell_setting monoclinic
_symmetry_space_group_name_Hall '-P 2yn'
_symmetry_space_group_name_H-M 'P 1 21/n 1'
_atom_sites_solution_hydrogens geom
_atom_sites_solution_primary direct
_atom_sites_solution_secondary difmap
_audit_creation_method SHELXL-97
_cell_angle_alpha 90
_cell_angle_beta 93.004(5)
_cell_angle_gamma 90
_cell_formula_units_Z 4
_cell_length_a 3.9864(3)
_cell_length_b 21.6026(15)
_cell_length_c 17.7499(14)
_cell_measurement_reflns_used 6167
_cell_measurement_temperature 150
_cell_measurement_theta_max 67.08
_cell_measurement_theta_min 3.23
_cell_volume 1526.5(2)
_computing_cell_refinement 'SAINT V7.60A(Bruker AXS, 2008)'
_computing_data_collection 'APEX2  (Bruker AXS, 2009)'
_computing_data_reduction 'SAINT V7.60A(Bruker AXS, 2008)'
_computing_molecular_graphics 'SHELXTL v6.12 (Bruker AXS, 2001)'
_computing_publication_material 'UdMX (Maris, 2004)'
_computing_structure_refinement 'SHELXL97 (Sheldrick, 2008)'
_computing_structure_solution 'SHELXS97 (Sheldrick, 2008)'
_diffrn_ambient_temperature 150
_diffrn_detector_area_resol_mean 8.3
_diffrn_measured_fraction_theta_full 0.993
_diffrn_measured_fraction_theta_max 0.993
_diffrn_measurement_device_type 'Bruker Microstar'
_diffrn_measurement_method \w
_diffrn_radiation_monochromator 'Helios optics'
_diffrn_radiation_source 'Rotating Anode'
_diffrn_radiation_type CuK\a
_diffrn_radiation_wavelength 1.54178
_diffrn_reflns_av_R_equivalents 0.064
_diffrn_reflns_av_sigmaI/netI 0.0371
_diffrn_reflns_limit_h_max 4
_diffrn_reflns_limit_h_min -3
_diffrn_reflns_limit_k_max 25
_diffrn_reflns_limit_k_min -25
_diffrn_reflns_limit_l_max 21
_diffrn_reflns_limit_l_min -21
_diffrn_reflns_number 23109
_diffrn_reflns_theta_full 67.39
_diffrn_reflns_theta_max 67.39
_diffrn_reflns_theta_min 3.22
_exptl_absorpt_coefficient_mu 0.724
_exptl_absorpt_correction_T_max 0.9785
_exptl_absorpt_correction_T_min 0.6860
_exptl_absorpt_correction_type multi-scan
_exptl_absorpt_process_details 'Sadabs (Sheldrick, 2008)'
_exptl_crystal_colour Colorless
_exptl_crystal_density_diffrn 1.368
_exptl_crystal_description NEEDLE
_exptl_crystal_F_000 656
_exptl_crystal_size_max 0.15
_exptl_crystal_size_mid 0.05
_exptl_crystal_size_min 0.03
_refine_diff_density_max 0.275
_refine_diff_density_min -0.412
_refine_diff_density_rms 0.082
_refine_ls_extinction_method none
_refine_ls_goodness_of_fit_ref 1.098
_refine_ls_hydrogen_treatment constr
_refine_ls_matrix_type full
_refine_ls_number_parameters 217
_refine_ls_number_reflns 2728
_refine_ls_number_restraints 0
_refine_ls_restrained_S_all 1.098
_refine_ls_R_factor_all 0.0724
_refine_ls_R_factor_gt 0.0586
_refine_ls_shift/su_max 0.000
_refine_ls_shift/su_mean 0.000
_refine_ls_structure_factor_coef Fsqd
_refine_ls_weighting_details 'calc w=1/[\s^2^(Fo^2^)+(0.0902P)^2^+0.2836P] where P=(Fo^2^+2Fc^2^)/3'
_refine_ls_weighting_scheme calc
_refine_ls_wR_factor_gt 0.1396
_refine_ls_wR_factor_ref 0.1519
_reflns_number_gt 2155
_reflns_number_total 2728
_reflns_threshold_expression I>2\s(I)
_cod_data_source_file jo201303x_si_002.cif
_cod_data_source_block cha195
_cod_depositor_comments
;
The following automatic conversions were performed:

'_geom_bond_publ_flag' value 'Y' changed to 'y' according to the
built-in table from CIF Core dictionary named 'cif_core.dic' version
2.4.1 from 2010-06-29 (27 times).

'_geom_angle_publ_flag' value 'Y'
changed to 'y' according to the built-in table from CIF Core
dictionary named 'cif_core.dic' version 2.4.1 from 2010-06-29 (37
times).

'_geom_torsion_publ_flag' value 'Y' changed to 'y' according
to the built-in table from CIF Core dictionary named 'cif_core.dic'
version 2.4.1 from 2010-06-29 (51 time).

Automatic conversion script
Id: cif_fix_values 1715 2011-07-08 13:25:40Z adriana 
;
_cod_database_code 4026642

loop_
_symmetry_equiv_pos_as_xyz
'x, y, z'
'-x+1/2, y+1/2, -z+1/2'
'-x, -y, -z'
'x-1/2, -y-1/2, z-1/2'

loop_
_atom_site_label
_atom_site_type_symbol
_atom_site_fract_x
_atom_site_fract_y
_atom_site_fract_z
_atom_site_U_iso_or_equiv
_atom_site_adp_type
_atom_site_occupancy
_atom_site_symmetry_multiplicity
_atom_site_calc_flag
_atom_site_refinement_flags
N1 N 0.2175(4) 0.59795(7) 0.48993(10) 0.0381(4) Uani 1 1 d .
N2 N 0.4015(4) 0.58612(7) 0.55433(10) 0.0399(4) Uani 1 1 d .
C3 C 0.4008(5) 0.63996(8) 0.59411(11) 0.0382(5) Uani 1 1 d .
C4 C 0.2139(5) 0.68456(8) 0.55275(11) 0.0377(5) Uani 1 1 d .
C5 C 0.0950(5) 0.65834(8) 0.48589(11) 0.0378(5) Uani 1 1 d .
C6 C -0.1016(5) 0.67618(9) 0.42147(12) 0.0418(5) Uani 1 1 d .
H6 H -0.1864 0.7172 0.4170 0.050 Uiso 1 1 calc R
C7 C -0.1694(5) 0.63423(9) 0.36564(13) 0.0459(5) Uani 1 1 d .
H7 H -0.3017 0.6459 0.3219 0.055 Uiso 1 1 calc R
C8 C -0.0418(5) 0.57275(9) 0.37280(12) 0.0460(5) Uani 1 1 d .
H8 H -0.0913 0.5436 0.3337 0.055 Uiso 1 1 calc R
C9 C 0.1479(5) 0.55548(8) 0.43425(12) 0.0425(5) Uani 1 1 d .
H9 H 0.2320 0.5144 0.4388 0.051 Uiso 1 1 calc R
O10 O 0.1352(4) 0.74373(5) 0.57858(8) 0.0406(4) Uani 1 1 d .
C11 C 0.2491(5) 0.79341(8) 0.54004(11) 0.0386(5) Uani 1 1 d .
O11 O 0.4019(4) 0.78922(6) 0.48433(9) 0.0527(4) Uani 1 1 d .
C12 C 0.1611(5) 0.85223(8) 0.57779(11) 0.0386(5) Uani 1 1 d .
C13 C 0.0020(5) 0.85349(9) 0.64530(12) 0.0442(5) Uani 1 1 d .
H13 H -0.0600 0.8159 0.6685 0.053 Uiso 1 1 calc R
C14 C -0.0670(6) 0.90979(10) 0.67914(14) 0.0513(6) Uani 1 1 d .
H14 H -0.1772 0.9109 0.7253 0.062 Uiso 1 1 calc R
C15 C 0.0269(6) 0.96447(10) 0.64472(15) 0.0555(6) Uani 1 1 d .
H15 H -0.0195 1.0031 0.6675 0.067 Uiso 1 1 calc R
C16 C 0.1858(6) 0.96310(9) 0.57815(15) 0.0535(6) Uani 1 1 d .
H16 H 0.2505 1.0008 0.5555 0.064 Uiso 1 1 calc R
C17 C 0.2531(5) 0.90745(9) 0.54354(13) 0.0472(5) Uani 1 1 d .
H17 H 0.3606 0.9068 0.4970 0.057 Uiso 1 1 calc R
C18 C 0.5746(5) 0.64345(8) 0.66848(11) 0.0391(5) Uani 1 1 d .
C19 C 0.7465(6) 0.59179(9) 0.69796(12) 0.0456(5) Uani 1 1 d .
H19 H 0.7520 0.5549 0.6689 0.055 Uiso 1 1 calc R
C20 C 0.9075(6) 0.59337(10) 0.76817(13) 0.0513(6) Uani 1 1 d .
H20 H 1.0234 0.5577 0.7868 0.062 Uiso 1 1 calc R
C21 C 0.9036(6) 0.64627(11) 0.81222(13) 0.0508(5) Uani 1 1 d .
H21 H 1.0150 0.6472 0.8609 0.061 Uiso 1 1 calc R
C22 C 0.7331(6) 0.69801(10) 0.78366(13) 0.0520(6) Uani 1 1 d .
H22 H 0.7267 0.7346 0.8132 0.062 Uiso 1 1 calc R
C23 C 0.5737(6) 0.69685(9) 0.71308(12) 0.0450(5) Uani 1 1 d .
H23 H 0.4612 0.7329 0.6943 0.054 Uiso 1 1 calc R

loop_
_atom_site_aniso_label
_atom_site_aniso_U_11
_atom_site_aniso_U_22
_atom_site_aniso_U_33
_atom_site_aniso_U_23
_atom_site_aniso_U_13
_atom_site_aniso_U_12
N1 0.0517(9) 0.0166(7) 0.0466(10) -0.0007(6) 0.0083(7) 0.0004(6)
N2 0.0545(10) 0.0193(7) 0.0464(10) -0.0003(6) 0.0070(8) 0.0004(7)
C3 0.0505(11) 0.0185(8) 0.0466(11) -0.0002(7) 0.0129(9) -0.0013(8)
C4 0.0529(11) 0.0146(8) 0.0466(11) -0.0023(7) 0.0112(9) 0.0014(7)
C5 0.0501(11) 0.0156(8) 0.0487(11) 0.0004(7) 0.0123(9) 0.0005(7)
C6 0.0535(11) 0.0231(9) 0.0494(11) 0.0012(8) 0.0080(9) 0.0021(8)
C7 0.0535(12) 0.0345(11) 0.0498(12) -0.0010(9) 0.0045(9) 0.0025(9)
C8 0.0569(12) 0.0278(10) 0.0539(13) -0.0079(9) 0.0081(10) -0.0035(8)
C9 0.0557(11) 0.0198(9) 0.0528(12) -0.0059(8) 0.0099(10) -0.0006(8)
O10 0.0592(8) 0.0151(6) 0.0485(8) -0.0013(5) 0.0119(6) 0.0032(5)
C11 0.0531(11) 0.0199(9) 0.0429(11) 0.0024(7) 0.0043(9) 0.0013(8)
O11 0.0808(11) 0.0238(7) 0.0554(10) -0.0002(6) 0.0225(8) 0.0002(7)
C12 0.0489(11) 0.0213(9) 0.0448(11) -0.0012(8) -0.0037(9) 0.0032(8)
C13 0.0541(12) 0.0292(10) 0.0488(12) -0.0036(8) -0.0011(9) 0.0055(9)
C14 0.0547(12) 0.0404(11) 0.0581(14) -0.0154(10) -0.0029(10) 0.0106(10)
C15 0.0561(13) 0.0275(11) 0.0811(17) -0.0176(10) -0.0129(12) 0.0092(9)
C16 0.0593(13) 0.0197(10) 0.0805(17) -0.0023(9) -0.0064(12) 0.0001(8)
C17 0.0563(12) 0.0228(9) 0.0620(14) 0.0025(9) -0.0004(10) 0.0009(8)
C18 0.0502(11) 0.0217(9) 0.0462(11) 0.0029(8) 0.0111(9) -0.0007(8)
C19 0.0581(12) 0.0270(10) 0.0524(13) 0.0014(8) 0.0082(10) 0.0024(9)
C20 0.0596(13) 0.0377(11) 0.0568(14) 0.0097(10) 0.0064(11) 0.0038(10)
C21 0.0554(12) 0.0494(13) 0.0479(12) 0.0038(10) 0.0038(10) -0.0037(10)
C22 0.0647(14) 0.0386(12) 0.0533(13) -0.0065(10) 0.0087(11) -0.0016(10)
C23 0.0577(12) 0.0266(10) 0.0513(12) -0.0013(8) 0.0078(10) 0.0004(9)

loop_
_atom_type_symbol
_atom_type_description
_atom_type_scat_dispersion_real
_atom_type_scat_dispersion_imag
_atom_type_scat_source
C C 0.0181 0.0091 'International Tables Vol C Tables 4.2.6.8 and 6.1.1.4'
H H 0.0000 0.0000 'International Tables Vol C Tables 4.2.6.8 and 6.1.1.4'
N N 0.0311 0.0180 'International Tables Vol C Tables 4.2.6.8 and 6.1.1.4'
O O 0.0492 0.0322 'International Tables Vol C Tables 4.2.6.8 and 6.1.1.4'

loop_
_geom_angle_atom_site_label_1
_geom_angle_atom_site_label_2
_geom_angle_atom_site_label_3
_geom_angle
_geom_angle_publ_flag
N2 N1 C9 124.48(15) y
N2 N1 C5 113.22(15) y
C9 N1 C5 122.29(18) y
N1 N2 C3 105.18(15) y
N2 C3 C4 109.35(18) y
N2 C3 C18 119.97(17) y
C4 C3 C18 130.67(16) y
C5 C4 O10 125.83(17) y
C5 C4 C3 108.55(16) y
O10 C4 C3 125.35(18) y
C4 C5 N1 103.71(17) y
C4 C5 C6 137.77(17) y
N1 C5 C6 118.52(17) y
C7 C6 C5 119.41(18) y
C7 C6 H6 120.3 ?
C5 C6 H6 120.3 ?
C6 C7 C8 120.0(2) y
C6 C7 H7 120 ?
C8 C7 H7 120 ?
C9 C8 C7 120.9(2) y
C9 C8 H8 119.6 ?
C7 C8 H8 119.6 ?
C8 C9 N1 118.93(18) y
C8 C9 H9 120.5 ?
N1 C9 H9 120.5 ?
C11 O10 C4 117.94(15) y
O11 C11 O10 123.69(16) y
O11 C11 C12 125.57(17) y
O10 C11 C12 110.74(16) y
C13 C12 C17 120.15(18) y
C13 C12 C11 122.43(17) y
C17 C12 C11 117.40(18) y
C12 C13 C14 120.1(2) y
C12 C13 H13 120 ?
C14 C13 H13 120 ?
C13 C14 C15 119.3(2) y
C13 C14 H14 120.3 ?
C15 C14 H14 120.3 ?
C16 C15 C14 120.52(19) y
C16 C15 H15 119.7 ?
C14 C15 H15 119.7 ?
C15 C16 C17 120.7(2) y
C15 C16 H16 119.6 ?
C17 C16 H16 119.6 ?
C16 C17 C12 119.2(2) y
C16 C17 H17 120.4 ?
C12 C17 H17 120.4 ?
C19 C18 C23 117.5(2) y
C19 C18 C3 119.83(17) y
C23 C18 C3 122.61(18) y
C20 C19 C18 121.2(2) y
C20 C19 H19 119.4 ?
C18 C19 H19 119.4 ?
C19 C20 C21 121.0(2) y
C19 C20 H20 119.5 ?
C21 C20 H20 119.5 ?
C20 C21 C22 118.5(2) y
C20 C21 H21 120.8 ?
C22 C21 H21 120.8 ?
C23 C22 C21 120.8(2) y
C23 C22 H22 119.6 ?
C21 C22 H22 119.6 ?
C22 C23 C18 121.1(2) y
C22 C23 H23 119.5 ?
C18 C23 H23 119.5 ?

loop_
_geom_bond_atom_site_label_1
_geom_bond_atom_site_label_2
_geom_bond_distance
_geom_bond_publ_flag
N1 N2 1.350(2) y
N1 C9 1.366(2) y
N1 C5 1.393(2) y
N2 C3 1.361(2) y
C3 C4 1.402(3) y
C3 C18 1.460(3) y
C4 C5 1.377(3) y
C4 O10 1.399(2) y
C5 C6 1.406(3) y
C6 C7 1.360(3) y
C6 H6 0.95 ?
C7 C8 1.425(3) y
C7 H7 0.95 ?
C8 C9 1.347(3) y
C8 H8 0.95 ?
C9 H9 0.95 ?
O10 C11 1.363(2) y
C11 O11 1.192(2) y
C11 C12 1.487(3) y
C12 C13 1.385(3) y
C12 C17 1.397(3) y
C13 C14 1.390(3) y
C13 H13 0.95 ?
C14 C15 1.390(3) y
C14 H14 0.95 ?
C15 C16 1.370(4) y
C15 H15 0.95 ?
C16 C17 1.383(3) y
C16 H16 0.95 ?
C17 H17 0.95 ?
C18 C19 1.397(3) y
C18 C23 1.399(3) y
C19 C20 1.372(3) y
C19 H19 0.95 ?
C20 C21 1.385(3) y
C20 H20 0.95 ?
C21 C22 1.390(3) y
C21 H21 0.95 ?
C22 C23 1.375(3) y
C22 H22 0.95 ?
C23 H23 0.95 ?

loop_
_geom_torsion_atom_site_label_1
_geom_torsion_atom_site_label_2
_geom_torsion_atom_site_label_3
_geom_torsion_atom_site_label_4
_geom_torsion
_geom_torsion_publ_flag
C9 N1 N2 C3 -178.44(17) y
C5 N1 N2 C3 0.1(2) y
N1 N2 C3 C4 -0.1(2) y
N1 N2 C3 C18 179.00(16) y
N2 C3 C4 C5 0.0(2) y
C18 C3 C4 C5 -178.89(19) y
N2 C3 C4 O10 174.35(17) y
C18 C3 C4 O10 -4.6(3) y
O10 C4 C5 N1 -174.27(17) y
C3 C4 C5 N1 0.0(2) y
O10 C4 C5 C6 5.4(4) y
C3 C4 C5 C6 179.7(2) y
N2 N1 C5 C4 0.0(2) y
C9 N1 C5 C4 178.50(17) y
N2 N1 C5 C6 -179.78(16) y
C9 N1 C5 C6 -1.2(3) y
C4 C5 C6 C7 -178.9(2) y
N1 C5 C6 C7 0.7(3) y
C5 C6 C7 C8 0.1(3) y
C6 C7 C8 C9 -0.4(3) y
C7 C8 C9 N1 -0.1(3) y
N2 N1 C9 C8 179.33(18) y
C5 N1 C9 C8 0.9(3) y
C5 C4 O10 C11 -67.5(3) y
C3 C4 O10 C11 119.2(2) y
C4 O10 C11 O11 2.6(3) y
C4 O10 C11 C12 -176.49(16) y
O11 C11 C12 C13 -175.6(2) y
O10 C11 C12 C13 3.4(3) y
O11 C11 C12 C17 2.8(3) y
O10 C11 C12 C17 -178.21(17) y
C17 C12 C13 C14 0.1(3) y
C11 C12 C13 C14 178.40(19) y
C12 C13 C14 C15 -0.3(3) y
C13 C14 C15 C16 0.0(3) y
C14 C15 C16 C17 0.6(4) y
C15 C16 C17 C12 -0.9(3) y
C13 C12 C17 C16 0.5(3) y
C11 C12 C17 C16 -177.88(19) y
N2 C3 C18 C19 1.2(3) y
C4 C3 C18 C19 -180.0(2) y
N2 C3 C18 C23 -177.89(18) y
C4 C3 C18 C23 1.0(3) y
C23 C18 C19 C20 0.2(3) y
C3 C18 C19 C20 -178.93(19) y
C18 C19 C20 C21 0.2(3) y
C19 C20 C21 C22 -0.1(3) y
C20 C21 C22 C23 -0.4(3) y
C21 C22 C23 C18 0.9(3) y
C19 C18 C23 C22 -0.7(3) y
C3 C18 C23 C22 178.36(19) y

loop_
_cod_related_entry_id
_cod_related_entry_database
_cod_related_entry_code
1 ChemSpider 30659414
